data_7237426
loop_
_publ_author_name
'Mulay, Sandip V.'
'Bogoslavky, Benny'
'Galanti, Idan'
'Galun, Ehud'
'Gidron, Ori'

_publ_section_title
;
 Bifuran-imide: a stable furan building unit for organic electronics
;
_journal_issue 44
_journal_name_full 'Journal of Materials Chemistry C'
_journal_page_first 11951
_journal_paper_doi 10.1039/C8TC02908C
_journal_volume 6
_journal_year 2018
_chemical_formula_moiety 'C16 H16 Br N O4'
_chemical_formula_sum 'C16 H16 Br N O4'
_chemical_formula_weight 366.21
_space_group_IT_number 61
_space_group_name_Hall '-P 2ac 2ab'
_space_group_name_H-M_alt 'P b c a'
_symmetry_cell_setting orthorhombic
_symmetry_space_group_name_Hall '-P 2ac 2ab'
_symmetry_space_group_name_H-M 'P b c a'
_atom_sites_solution_hydrogens geom
_atom_sites_solution_primary direct
_atom_sites_solution_secondary difmap
_audit_creation_method SHELXL-97
_audit_update_record
;
2018-04-25 deposited with the CCDC.
2018-08-09 downloaded from the CCDC.
;
_cell_angle_alpha 90.00
_cell_angle_beta 90.00
_cell_angle_gamma 90.00
_cell_formula_units_Z 8
_cell_length_a 19.822(3)
_cell_length_b 7.252(1)
_cell_length_c 21.178(3)
_cell_measurement_reflns_used 6593
_cell_measurement_temperature 292(1)
_cell_measurement_theta_max 24.518
_cell_measurement_theta_min 2.815
_cell_volume 3044.3(8)
_computing_cell_refinement 'Bruker SMART'
_computing_data_collection 'Bruker SMART'
_computing_data_reduction 'Bruker SAINT'
_computing_molecular_graphics 'Bruker SHELXTL'
_computing_publication_material 'Bruker SHELXTL'
_computing_structure_refinement 'SHELXL-97 (Sheldrick, 1997)'
_computing_structure_solution 'SHELXS-97 (Sheldrick, 1990)'
_diffrn_ambient_temperature 292(1)
_diffrn_measured_fraction_theta_full 0.986
_diffrn_measured_fraction_theta_max 0.986
_diffrn_measurement_device_type 'CCD area detector'
_diffrn_measurement_method 'phi and omega scans'
_diffrn_radiation_monochromator graphite
_diffrn_radiation_source 'fine-focus sealed tube'
_diffrn_radiation_type MoK\a
_diffrn_radiation_wavelength 0.71073
_diffrn_reflns_av_R_equivalents 0.0423
_diffrn_reflns_av_sigmaI/netI 0.0301
_diffrn_reflns_limit_h_max 25
_diffrn_reflns_limit_h_min -25
_diffrn_reflns_limit_k_max 9
_diffrn_reflns_limit_k_min -9
_diffrn_reflns_limit_l_max 27
_diffrn_reflns_limit_l_min -27
_diffrn_reflns_number 32361
_diffrn_reflns_theta_full 28.04
_diffrn_reflns_theta_max 28.04
_diffrn_reflns_theta_min 1.92
_exptl_absorpt_coefficient_mu 2.718
_exptl_absorpt_correction_T_max 0.7189
_exptl_absorpt_correction_T_min 0.4674
_exptl_absorpt_correction_type multi-scan
_exptl_absorpt_process_details 'Bruker SADABS V2.05'
_exptl_crystal_colour colorless
_exptl_crystal_density_diffrn 1.598
_exptl_crystal_density_method 'not measured'
_exptl_crystal_description Prizem
_exptl_crystal_F_000 1488
_exptl_crystal_size_max 0.33
_exptl_crystal_size_mid 0.30
_exptl_crystal_size_min 0.13
_refine_diff_density_max 0.405
_refine_diff_density_min -0.212
_refine_diff_density_rms 0.058
_refine_ls_extinction_method none
_refine_ls_goodness_of_fit_ref 1.012
_refine_ls_hydrogen_treatment constr
_refine_ls_matrix_type full
_refine_ls_number_parameters 200
_refine_ls_number_reflns 3642
_refine_ls_number_restraints 0
_refine_ls_restrained_S_all 1.012
_refine_ls_R_factor_all 0.0561
_refine_ls_R_factor_gt 0.0350
_refine_ls_shift/su_max 0.000
_refine_ls_shift/su_mean 0.000
_refine_ls_structure_factor_coef Fsqd
_refine_ls_weighting_details 'calc w=1/[\s^2^(Fo^2^)+(0.0547P)^2^+0.5154P] where P=(Fo^2^+2Fc^2^)/3'
_refine_ls_weighting_scheme calc
_refine_ls_wR_factor_gt 0.0900
_refine_ls_wR_factor_ref 0.1010
_reflns_number_gt 2579
_reflns_number_total 3642
_reflns_threshold_expression >2sigma(I)
_cod_data_source_file c8tc02908c3.cif
_cod_data_source_block S68-4a
_cod_depositor_comments
;
The following automatic conversions were performed:

data item '_symmetry_cell_setting' value 'Orthorhombic' was changed
to 'orthorhombic' in accordance with the
/home/saulius/struct/COD-crude-data/automatic-downloads/DataCite-retrospective/RSC/depositions/lib/dictionaries/cif_core.dic
dictionary named 'cif_core.dic' version 2.4.2 last updated on
2011-04-26.

Automatic conversion script
Id: cif_fix_values 6909 2019-04-08 15:41:33Z antanas 
;
_cod_original_cell_volume 3044.3(7)
_cod_original_sg_symbol_H-M Pbca
_cod_database_code 7237426

loop_
_symmetry_equiv_pos_as_xyz
'x, y, z'
'-x+1/2, -y, z+1/2'
'-x, y+1/2, -z+1/2'
'x+1/2, -y+1/2, -z'
'-x, -y, -z'
'x-1/2, y, -z-1/2'
'x, -y-1/2, z-1/2'
'-x-1/2, y-1/2, z'

loop_
_atom_site_label
_atom_site_type_symbol
_atom_site_fract_x
_atom_site_fract_y
_atom_site_fract_z
_atom_site_U_iso_or_equiv
_atom_site_adp_type
_atom_site_occupancy
_atom_site_symmetry_multiplicity
_atom_site_calc_flag
_atom_site_refinement_flags
Br1 Br 0.206391(14) 0.32265(4) 0.484773(12) 0.06047(12) Uani 1 1 d .
C1 C 0.10988(11) 0.1083(3) 0.71151(10) 0.0492(5) Uani 1 1 d .
C2 C 0.15723(11) 0.1560(3) 0.66111(10) 0.0447(5) Uani 1 1 d .
C3 C 0.22599(11) 0.1592(3) 0.65965(11) 0.0441(5) Uani 1 1 d .
C4 C 0.27142(11) 0.1162(3) 0.70885(11) 0.0447(5) Uani 1 1 d .
C5 C 0.25749(11) 0.0629(3) 0.76823(10) 0.0453(5) Uani 1 1 d .
C6 C 0.19346(11) 0.0352(3) 0.80132(10) 0.0490(5) Uani 1 1 d .
C7 C 0.19207(11) 0.2446(3) 0.56644(10) 0.0491(5) Uani 1 1 d .
C8 C 0.13588(12) 0.2120(3) 0.59954(11) 0.0513(5) Uani 1 1 d .
H8 H 0.0917 0.2235 0.5853 0.062 Uiso 1 1 calc R
C9 C 0.36859(12) 0.0773(3) 0.75533(12) 0.0608(6) Uani 1 1 d .
H9 H 0.4148 0.0726 0.7626 0.073 Uiso 1 1 calc R
C10 C 0.32133(12) 0.0366(3) 0.79821(12) 0.0559(6) Uani 1 1 d .
H10 H 0.3286 -0.0014 0.8396 0.067 Uiso 1 1 calc R
C11 C 0.07259(12) 0.0019(3) 0.81431(11) 0.0555(6) Uani 1 1 d .
H11A H 0.0867 -0.0942 0.8433 0.067 Uiso 1 1 calc R
H11B H 0.0354 -0.0458 0.7894 0.067 Uiso 1 1 calc R
C12 C 0.04833(13) 0.1674(3) 0.85197(12) 0.0579(6) Uani 1 1 d .
H12A H 0.0851 0.2149 0.8774 0.070 Uiso 1 1 calc R
H12B H 0.0341 0.2641 0.8233 0.070 Uiso 1 1 calc R
C13 C -0.01011(12) 0.1138(4) 0.89449(12) 0.0600(6) Uani 1 1 d .
H13A H 0.0012 0.0003 0.9163 0.072 Uiso 1 1 calc R
H13B H -0.0494 0.0897 0.8685 0.072 Uiso 1 1 calc R
C14 C -0.02795(12) 0.2606(4) 0.94328(13) 0.0623(6) Uani 1 1 d .
H14A H 0.0108 0.2819 0.9703 0.075 Uiso 1 1 calc R
H14B H -0.0382 0.3752 0.9217 0.075 Uiso 1 1 calc R
C15 C -0.08750(14) 0.2060(4) 0.98355(12) 0.0672(7) Uani 1 1 d .
H15A H -0.1274 0.2000 0.9571 0.081 Uiso 1 1 calc R
H15B H -0.0796 0.0836 1.0005 0.081 Uiso 1 1 calc R
C16 C -0.10084(15) 0.3362(4) 1.03736(15) 0.0756(8) Uani 1 1 d .
H16A H -0.0612 0.3457 1.0632 0.113 Uiso 1 1 calc R
H16B H -0.1377 0.2904 1.0623 0.113 Uiso 1 1 calc R
H16C H -0.1122 0.4557 1.0209 0.113 Uiso 1 1 calc R
N1 N 0.12974(9) 0.0481(2) 0.77149(8) 0.0473(4) Uani 1 1 d .
O1 O 0.04964(8) 0.1221(3) 0.70006(9) 0.0743(5) Uani 1 1 d .
O2 O 0.19525(8) -0.0032(3) 0.85697(8) 0.0700(5) Uani 1 1 d .
O3 O 0.24867(8) 0.2136(2) 0.60214(7) 0.0484(4) Uani 1 1 d .
O4 O 0.33908(8) 0.1271(2) 0.69881(8) 0.0551(4) Uani 1 1 d .

loop_
_atom_site_aniso_label
_atom_site_aniso_U_11
_atom_site_aniso_U_22
_atom_site_aniso_U_33
_atom_site_aniso_U_23
_atom_site_aniso_U_13
_atom_site_aniso_U_12
Br1 0.0742(2) 0.06523(19) 0.04197(17) 0.00719(10) 0.00518(11) 0.00350(12)
C1 0.0496(13) 0.0555(12) 0.0426(12) -0.0035(10) 0.0015(10) 0.0014(10)
C2 0.0492(12) 0.0444(11) 0.0404(11) -0.0037(9) -0.0011(9) 0.0022(9)
C3 0.0498(12) 0.0417(11) 0.0409(11) -0.0035(9) 0.0039(9) 0.0027(9)
C4 0.0457(11) 0.0409(10) 0.0476(12) -0.0079(9) -0.0003(10) 0.0033(9)
C5 0.0540(13) 0.0407(11) 0.0414(11) -0.0075(9) -0.0047(10) 0.0037(9)
C6 0.0594(13) 0.0473(12) 0.0402(12) -0.0044(9) -0.0005(10) 0.0043(10)
C7 0.0584(13) 0.0495(12) 0.0394(11) 0.0000(10) -0.0015(10) 0.0060(11)
C8 0.0532(13) 0.0587(14) 0.0419(12) -0.0003(10) -0.0019(10) 0.0037(10)
C9 0.0527(14) 0.0667(15) 0.0629(15) -0.0061(13) -0.0121(12) 0.0081(11)
C10 0.0597(13) 0.0573(14) 0.0508(13) -0.0061(11) -0.0100(12) 0.0093(11)
C11 0.0564(13) 0.0622(14) 0.0479(13) 0.0024(11) 0.0084(10) -0.0045(11)
C12 0.0584(14) 0.0631(15) 0.0524(14) 0.0024(11) 0.0107(11) 0.0007(11)
C13 0.0505(13) 0.0783(16) 0.0513(14) 0.0015(12) 0.0057(11) -0.0046(12)
C14 0.0577(14) 0.0660(15) 0.0633(16) 0.0045(13) 0.0125(12) 0.0001(13)
C15 0.0523(15) 0.088(2) 0.0612(17) 0.0002(14) 0.0075(12) -0.0020(13)
C16 0.0735(18) 0.090(2) 0.0634(17) 0.0059(14) 0.0200(15) 0.0060(15)
N1 0.0507(10) 0.0513(10) 0.0400(9) -0.0012(8) 0.0076(8) -0.0011(8)
O1 0.0484(10) 0.1167(15) 0.0577(11) 0.0124(11) -0.0001(8) -0.0009(9)
O2 0.0718(11) 0.0979(14) 0.0402(9) 0.0053(9) -0.0009(8) 0.0027(10)
O3 0.0522(8) 0.0544(9) 0.0387(8) 0.0004(6) 0.0031(7) 0.0024(7)
O4 0.0467(9) 0.0640(10) 0.0546(10) -0.0018(8) 0.0008(7) 0.0039(7)

loop_
_atom_type_symbol
_atom_type_description
_atom_type_scat_dispersion_real
_atom_type_scat_dispersion_imag
_atom_type_scat_source
C C 0.0033 0.0016 'International Tables Vol C Tables 4.2.6.8 and 6.1.1.4'
H H 0.0000 0.0000 'International Tables Vol C Tables 4.2.6.8 and 6.1.1.4'
N N 0.0061 0.0033 'International Tables Vol C Tables 4.2.6.8 and 6.1.1.4'
O O 0.0106 0.0060 'International Tables Vol C Tables 4.2.6.8 and 6.1.1.4'
Br Br -0.2901 2.4595 'International Tables Vol C Tables 4.2.6.8 and 6.1.1.4'

loop_
_geom_angle_atom_site_label_1
_geom_angle_atom_site_label_2
_geom_angle_atom_site_label_3
_geom_angle
O1 C1 N1 118.7(2)
O1 C1 C2 117.6(2)
N1 C1 C2 123.7(2)
C3 C2 C8 105.69(19)
C3 C2 C1 131.4(2)
C8 C2 C1 122.9(2)
O3 C3 C2 110.88(19)
O3 C3 C4 121.01(19)
C2 C3 C4 128.1(2)
C5 C4 O4 111.43(19)
C5 C4 C3 128.5(2)
O4 C4 C3 120.0(2)
C4 C5 C10 105.8(2)
C4 C5 C6 131.7(2)
C10 C5 C6 122.5(2)
O2 C6 N1 118.4(2)
O2 C6 C5 118.2(2)
N1 C6 C5 123.44(19)
C8 C7 O3 111.3(2)
C8 C7 Br1 132.45(18)
O3 C7 Br1 116.22(16)
C7 C8 C2 106.4(2)
C7 C8 H8 126.8
C2 C8 H8 126.8
C10 C9 O4 110.5(2)
C10 C9 H9 124.8
O4 C9 H9 124.8
C9 C10 C5 106.8(2)
C9 C10 H10 126.6
C5 C10 H10 126.6
N1 C11 C12 112.54(19)
N1 C11 H11A 109.1
C12 C11 H11A 109.1
N1 C11 H11B 109.1
C12 C11 H11B 109.1
H11A C11 H11B 107.8
C13 C12 C11 110.5(2)
C13 C12 H12A 109.5
C11 C12 H12A 109.5
C13 C12 H12B 109.5
C11 C12 H12B 109.5
H12A C12 H12B 108.1
C12 C13 C14 113.6(2)
C12 C13 H13A 108.8
C14 C13 H13A 108.8
C12 C13 H13B 108.8
C14 C13 H13B 108.8
H13A C13 H13B 107.7
C15 C14 C13 112.4(2)
C15 C14 H14A 109.1
C13 C14 H14A 109.1
C15 C14 H14B 109.1
C13 C14 H14B 109.1
H14A C14 H14B 107.9
C16 C15 C14 113.7(2)
C16 C15 H15A 108.8
C14 C15 H15A 108.8
C16 C15 H15B 108.8
C14 C15 H15B 108.8
H15A C15 H15B 107.7
C15 C16 H16A 109.5
C15 C16 H16B 109.5
H16A C16 H16B 109.5
C15 C16 H16C 109.5
H16A C16 H16C 109.5
H16B C16 H16C 109.5
C1 N1 C6 132.58(18)
C1 N1 C11 114.13(18)
C6 N1 C11 113.09(18)
C3 O3 C7 105.74(17)
C4 O4 C9 105.49(18)

loop_
_geom_bond_atom_site_label_1
_geom_bond_atom_site_label_2
_geom_bond_distance
Br1 C7 1.842(2)
C1 O1 1.222(3)
C1 N1 1.400(3)
C1 C2 1.463(3)
C2 C3 1.363(3)
C2 C8 1.430(3)
C3 O3 1.357(3)
C3 C4 1.412(3)
C4 C5 1.344(3)
C4 O4 1.360(3)
C5 C10 1.429(3)
C5 C6 1.464(3)
C6 O2 1.211(3)
C6 N1 1.415(3)
C7 C8 1.337(3)
C7 O3 1.371(3)
C8 H8 0.9300
C9 C10 1.337(3)
C9 O4 1.380(3)
C9 H9 0.9300
C10 H10 0.9300
C11 N1 1.489(3)
C11 C12 1.519(3)
C11 H11A 0.9700
C11 H11B 0.9700
C12 C13 1.518(3)
C12 H12A 0.9700
C12 H12B 0.9700
C13 C14 1.525(4)
C13 H13A 0.9700
C13 H13B 0.9700
C14 C15 1.509(3)
C14 H14A 0.9700
C14 H14B 0.9700
C15 C16 1.503(4)
C15 H15A 0.9700
C15 H15B 0.9700
C16 H16A 0.9600
C16 H16B 0.9600
C16 H16C 0.9600
